data_9008254
loop_
_publ_author_name
'Bacon, G. E.'
'Titterton, D. H.'

_publ_section_title
;
 Neutron-diffraction studies of CuSO4*5(H2O) and CuSO4*5(D2O)
;
_journal_name_full 'Zeitschrift fur Kristallographie'
_journal_page_first 330
_journal_page_last 341
_journal_paper_doi 10.1524/zkri.1975.141.5-6.330
_journal_volume 141
_journal_year 1975
_chemical_formula_sum 'Cu D10 O9 S'
_chemical_name_mineral 'Chalcanthite (deuterated)'
_space_group_IT_number 2
_symmetry_space_group_name_Hall '-P 1'
_symmetry_space_group_name_H-M 'P -1'
_cell_angle_alpha 82.27
_cell_angle_beta 107.43
_cell_angle_gamma 102.67
_cell_length_a 6.141
_cell_length_b 10.736
_cell_length_c 5.986
_cell_formula_units_Z 2
_cell_volume 366.361
_exptl_crystal_density_diffrn 2.355
_cod_original_formula_sum 'Cu S O9 D10'
_cod_database_code 9008254

loop_
_symmetry_equiv_pos_as_xyz
x,y,z
-x,-y,-z

loop_
_atom_site_aniso_label
_atom_site_aniso_U_11
_atom_site_aniso_U_22
_atom_site_aniso_U_33
_atom_site_aniso_U_12
_atom_site_aniso_U_13
_atom_site_aniso_U_23
Cu1 0.01945 0.00608 0.01134 0.00304 0.00315 -0.00482
Cu2 0.01476 0.01271 0.00953 0.00578 0.00498 -0.00151
S 0.01962 0.00884 0.00822 0.00670 0.00531 -0.00241
O1 0.02196 0.01050 0.02251 -0.00091 0.00332 0.00030
O2 0.01861 0.01327 0.02235 0.00244 -0.00415 -0.00603
O3 0.02783 0.02101 0.01726 0.01583 0.00548 -0.00543
O4 0.02599 0.02211 0.01233 0.00974 0.00847 0.00000
O5 0.02716 0.01714 0.02449 0.00030 0.01411 -0.01055
O6 0.02700 0.00940 0.01841 0.00061 0.00581 -0.00301
O7 0.01794 0.03648 0.01479 0.00487 0.00548 0.00964
O8 0.03337 0.04920 0.01068 0.02953 0.00515 -0.00030
O9 0.01811 0.02266 0.02465 0.00487 0.00531 -0.00301
D5A 0.04443 0.03759 0.04454 0.00700 0.01511 -0.01808
D5B 0.04577 0.03648 0.04437 0.00396 0.02457 -0.00934
D6A 0.04913 0.02488 0.04569 0.00122 0.01660 -0.00482
D6B 0.03890 0.03206 0.02942 0.00335 0.00398 -0.00814
D7A 0.03655 0.03372 0.02646 0.00792 0.01228 0.00000
D7B 0.03588 0.03372 0.02334 0.00822 0.00515 -0.00060
D8A 0.03571 0.03427 0.02843 0.01553 0.00930 -0.00512
D8B 0.03789 0.04422 0.02942 0.02009 0.00830 -0.00090
D9A 0.03370 0.03538 0.04486 0.00822 0.00664 -0.00422
D9B 0.04661 0.03427 0.05029 0.00761 0.01726 -0.00784

loop_
_atom_site_label
_atom_site_fract_x
_atom_site_fract_y
_atom_site_fract_z
Cu1 0.00000 0.00000 0.00000
Cu2 0.50000 0.50000 0.00000
S 0.01420 0.28610 0.62540
O1 0.90840 0.15170 0.67350
O2 0.24430 0.31750 0.79560
O3 0.86010 0.37230 0.63690
O4 0.04430 0.30130 0.38490
O5 0.81800 0.07350 0.15160
O6 0.28980 0.11720 0.14880
O7 0.46590 0.40650 0.29720
O8 0.75420 0.41590 0.01900
O9 0.43320 0.12400 0.62750
D5A 0.89740 0.14300 0.25250
D5B 0.71710 0.01230 0.22920
D6A 0.30120 0.20130 0.06680
D6B 0.33390 0.12640 0.31840
D7A 0.32340 0.37900 0.33980
D7B 0.60030 0.39290 0.42510
D8A 0.80120 0.40140 0.88540
D8B 0.85740 0.38420 0.16140
D9A 0.60030 0.13160 0.66710
D9B 0.41080 0.19520 0.69620

_database_code_amcsd 0010780
